data_4126701
loop_
_publ_author_name
'He, Yan-Ping'
'Yuan, Lv-Bing'
'Chen, Guang-Hui'
'Lin, Qi-Pu'
'Wang, Fei'
'Zhang, Lei'
'Zhang, Jian'

_publ_section_title
;
 Water Soluble and Ultra-Stable Ti4L6 Tetrahedron with Coordination
 Assembly Function.
;
_journal_name_full 'Journal of the American Chemical Society'
_journal_paper_doi 10.1021/jacs.7b09463
_journal_year 2017
_chemical_formula_sum 'C148 H98 N4 O38 Ti4'
_chemical_formula_weight 2731.90
_chemical_name_systematic
;
 ?
;
_space_group_crystal_system orthorhombic
_space_group_IT_number 70
_space_group_name_Hall '-F 2uv 2vw'
_space_group_name_H-M_alt 'F d d d :2'
_symmetry_space_group_name_Hall '-F 2uv 2vw'
_symmetry_space_group_name_H-M 'F d d d :2'
_atom_sites_solution_hydrogens geom
_atom_sites_solution_primary direct
_atom_sites_solution_secondary difmap
_audit_creation_method SHELXL-2014
_cell_angle_alpha 90
_cell_angle_beta 90
_cell_angle_gamma 90
_cell_formula_units_Z 16
_cell_length_a 38.4922(7)
_cell_length_b 41.1905(6)
_cell_length_c 50.5849(7)
_cell_measurement_reflns_used 8100
_cell_measurement_temperature 273(2)
_cell_measurement_theta_max 61.5430
_cell_measurement_theta_min 4.6320
_cell_volume 80203(2)
_computing_cell_refinement 'CrysAlisPro 1.171.38.43f (Rigaku OD, 2015)'
_computing_data_collection 'CrysAlisPro 1.171.38.43f (Rigaku OD, 2015)'
_computing_data_reduction 'CrysAlisPro 1.171.38.43f (Rigaku OD, 2015)'
_computing_molecular_graphics 'Bruker SHELXTL'
_computing_publication_material 'Bruker SHELXTL'
_computing_structure_refinement 'SHELXL-2014 (Sheldrick, 2014)'
_computing_structure_solution 'SHELXL-2014 (Sheldrick, 2014)'
_diffrn_ambient_temperature 273(2)
_diffrn_detector_area_resol_mean 10.5594
_diffrn_measured_fraction_theta_full 0.834
_diffrn_measured_fraction_theta_max 0.965
_diffrn_measurement_device_type 'SuperNova, Dual, Cu at zero, Atlas'
_diffrn_measurement_method none
_diffrn_radiation_type CuK\a
_diffrn_radiation_wavelength 1.54178
_diffrn_reflns_av_R_equivalents 0.0298
_diffrn_reflns_av_unetI/netI 0.0417
_diffrn_reflns_Laue_measured_fraction_full 0.834
_diffrn_reflns_Laue_measured_fraction_max 0.965
_diffrn_reflns_limit_h_max 35
_diffrn_reflns_limit_h_min -43
_diffrn_reflns_limit_k_max 33
_diffrn_reflns_limit_k_min -46
_diffrn_reflns_limit_l_max 52
_diffrn_reflns_limit_l_min -57
_diffrn_reflns_number 30870
_diffrn_reflns_point_group_measured_fraction_full 0.834
_diffrn_reflns_point_group_measured_fraction_max 0.965
_diffrn_reflns_theta_full 67.679
_diffrn_reflns_theta_max 61.780
_diffrn_reflns_theta_min 3.495
_diffrn_source 'micro-focus sealed X-ray tube'
_diffrn_standards_interval_count none
_diffrn_standards_interval_time none
_diffrn_standards_number none
_exptl_absorpt_coefficient_mu 1.780
_exptl_absorpt_correction_T_max 1.00000
_exptl_absorpt_correction_T_min 0.75993
_exptl_absorpt_correction_type multi-scan
_exptl_absorpt_process_details none
_exptl_crystal_colour red
_exptl_crystal_density_diffrn 0.905
_exptl_crystal_density_method 'not measured'
_exptl_crystal_description polyhedron
_exptl_crystal_F_000 22496
_exptl_crystal_size_max 0.4
_exptl_crystal_size_mid 0.3
_exptl_crystal_size_min 0.2
_platon_squeeze_details
;
;
_refine_diff_density_max 0.410
_refine_diff_density_min -0.250
_refine_diff_density_rms 0.063
_refine_ls_extinction_method none
_refine_ls_goodness_of_fit_ref 0.922
_refine_ls_hydrogen_treatment constr
_refine_ls_matrix_type full
_refine_ls_number_parameters 875
_refine_ls_number_reflns 15141
_refine_ls_number_restraints 38
_refine_ls_restrained_S_all 0.922
_refine_ls_R_factor_all 0.0906
_refine_ls_R_factor_gt 0.0670
_refine_ls_shift/su_max 0.008
_refine_ls_shift/su_mean 0.001
_refine_ls_structure_factor_coef Fsqd
_refine_ls_weighting_details 'w=1/[\s^2^(Fo^2^)+(0.1389P)^2^] where P=(Fo^2^+2Fc^2^)/3'
_refine_ls_weighting_scheme calc
_refine_ls_wR_factor_gt 0.1819
_refine_ls_wR_factor_ref 0.1992
_reflns_Friedel_coverage 0.000
_reflns_number_gt 9582
_reflns_number_total 15141
_reflns_threshold_expression 'I > 2\s(I)'
_cod_data_source_file ja7b09463_si_003.cif
_cod_data_source_block PTC-101
_cod_depositor_comments
;

2021-08-29
Space group name changed to comply with IUCR recomendations
                 miguel
;
_cod_database_code 4126701
_shelx_space_group_comment
;
The symmetry employed for this shelxl refinement is uniquely defined
by the following loop, which should always be used as a source of
symmetry information in preference to the above space-group names.
They are only intended as comments.
;
_shelxl_version_number 2014-3

loop_
_space_group_symop_operation_xyz
'x, y, z'
'-x+3/4, -y+3/4, z'
'-x+3/4, y, -z+3/4'
'x, -y+3/4, -z+3/4'
'x, y+1/2, z+1/2'
'-x+3/4, -y+5/4, z+1/2'
'-x+3/4, y+1/2, -z+5/4'
'x, -y+5/4, -z+5/4'
'x+1/2, y, z+1/2'
'-x+5/4, -y+3/4, z+1/2'
'-x+5/4, y, -z+5/4'
'x+1/2, -y+3/4, -z+5/4'
'x+1/2, y+1/2, z'
'-x+5/4, -y+5/4, z'
'-x+5/4, y+1/2, -z+3/4'
'x+1/2, -y+5/4, -z+3/4'
'-x, -y, -z'
'x-3/4, y-3/4, -z'
'x-3/4, -y, z-3/4'
'-x, y-3/4, z-3/4'
'-x, -y+1/2, -z+1/2'
'x-3/4, y-1/4, -z+1/2'
'x-3/4, -y+1/2, z-1/4'
'-x, y-1/4, z-1/4'
'-x+1/2, -y, -z+1/2'
'x-1/4, y-3/4, -z+1/2'
'x-1/4, -y, z-1/4'
'-x+1/2, y-3/4, z-1/4'
'-x+1/2, -y+1/2, -z'
'x-1/4, y-1/4, -z'
'x-1/4, -y+1/2, z-3/4'
'-x+1/2, y-1/4, z-3/4'

loop_
_atom_site_label
_atom_site_type_symbol
_atom_site_fract_x
_atom_site_fract_y
_atom_site_fract_z
_atom_site_U_iso_or_equiv
_atom_site_adp_type
_atom_site_occupancy
_atom_site_site_symmetry_order
_atom_site_calc_flag
_atom_site_refinement_flags_posn
_atom_site_refinement_flags_adp
_atom_site_refinement_flags_occupancy
Ti1 Ti 0.80124(2) 0.95818(2) 0.10215(2) 0.0736(2) Uani 1 1 d . . .
Ti2 Ti 0.96182(2) 0.94630(2) 0.22524(2) 0.06478(19) Uani 1 1 d . . .
O1 O 0.76787(7) 0.99343(7) 0.11289(5) 0.0923(8) Uani 1 1 d . . .
O2 O 0.74377(9) 1.03578(8) 0.13176(6) 0.1239(12) Uani 1 1 d . . .
O3 O 0.76555(8) 0.94719(7) 0.07415(4) 0.0871(7) Uani 1 1 d . . .
O4 O 0.82886(6) 0.97455(5) 0.12925(4) 0.0724(6) Uani 1 1 d . . .
O5 O 0.81890(7) 0.99024(6) 0.07531(5) 0.0831(7) Uani 1 1 d . . .
O6 O 0.93917(6) 0.96643(4) 0.19703(4) 0.0630(5) Uani 1 1 d . . .
O7 O 0.92264(6) 0.92490(4) 0.23867(4) 0.0623(5) Uani 1 1 d . U .
O8 O 0.97730(5) 0.91166(5) 0.20486(4) 0.0640(5) Uani 1 1 d . . .
O9 O 0.99443(7) 0.92898(6) 0.25298(4) 0.0801(6) Uani 1 1 d . . .
O10 O 1.00177(7) 0.97582(6) 0.21564(5) 0.0831(7) Uani 1 1 d . . .
O11 O 1.03740(8) 1.00691(7) 0.19355(6) 0.1033(8) Uani 1 1 d . . .
O12 O 1.03349(9) 0.89979(8) 0.27398(6) 0.1203(11) Uani 1 1 d . . .
O13 O 0.94996(7) 0.98078(5) 0.25180(5) 0.0783(6) Uani 1 1 d . . .
O14 O 0.92537(11) 1.00903(8) 0.28321(9) 0.1717(19) Uani 1 1 d . . .
O15 O 0.84901(9) 1.01400(7) 0.04407(6) 0.1222(11) Uani 1 1 d . . .
O16 O 0.83524(6) 0.93072(5) 0.08853(4) 0.0701(6) Uani 1 1 d . . .
O17 O 0.78024(6) 0.92558(6) 0.12170(4) 0.0745(6) Uani 1 1 d . . .
O18 O 0.72462(8) 0.92320(10) 0.05188(6) 0.1279(12) Uani 1 1 d . . .
O19 O 0.91642(10) 0.82896(7) 0.20146(5) 0.1159(11) Uani 1 1 d . . .
N1 N 0.74244(11) 0.96276(9) 0.01168(7) 0.1077(12) Uani 1 1 d . . .
H1A H 0.7281 0.9698 0.0234 0.129 Uiso 1 1 calc R U .
N2 N 0.94777(11) 0.79767(7) 0.23038(6) 0.0967(11) Uani 1 1 d . . .
C1 C 0.7313(2) 0.94257(13) -0.01069(12) 0.164(3) Uani 1 1 d . . .
H1B H 0.7067 0.9390 -0.0097 0.247 Uiso 1 1 calc R U .
H1C H 0.7368 0.9534 -0.0270 0.247 Uiso 1 1 calc R U .
H1D H 0.7432 0.9221 -0.0100 0.247 Uiso 1 1 calc R U .
C2 C 0.77877(16) 0.96984(17) 0.01249(11) 0.148(2) Uani 1 1 d . . .
H2A H 0.7837 0.9831 0.0277 0.222 Uiso 1 1 calc R U .
H2B H 0.7917 0.9499 0.0136 0.222 Uiso 1 1 calc R U .
H2C H 0.7853 0.9813 -0.0033 0.222 Uiso 1 1 calc R U .
C3 C 0.93607(13) 0.82513(10) 0.22038(9) 0.1016(14) Uani 1 1 d . . .
H3A H 0.9436 0.8440 0.2287 0.122 Uiso 1 1 calc R U .
C4 C 0.82882(9) 0.99984(8) 0.14631(6) 0.0683(9) Uani 1 1 d . . .
C5 C 0.97106(12) 0.79515(10) 0.25236(9) 0.0952(12) Uani 1 1 d . . .
H5A H 0.9758 0.7727 0.2559 0.143 Uiso 1 1 calc R U .
H5B H 0.9924 0.8061 0.2483 0.143 Uiso 1 1 calc R U .
H5C H 0.9606 0.8049 0.2676 0.143 Uiso 1 1 calc R U .
C6 C 0.9374(3) 0.76773(13) 0.21929(13) 0.246(6) Uani 1 1 d . . .
H6A H 0.9482 0.7503 0.2288 0.368 Uiso 1 1 calc R U .
H6B H 0.9126 0.7657 0.2204 0.368 Uiso 1 1 calc R U .
H6C H 0.9444 0.7669 0.2011 0.368 Uiso 1 1 calc R U .
C7 C 0.89873(8) 0.92989(7) 0.25777(5) 0.0574(7) Uani 1 1 d . U .
C8 C 0.84835(8) 0.91109(7) 0.28219(5) 0.0578(7) Uani 1 1 d . . .
C9 C 0.85026(9) 0.93956(8) 0.29850(6) 0.0687(9) Uani 1 1 d . . .
C11 C 0.86115(10) 0.93193(8) 0.07087(6) 0.0706(9) Uani 1 1 d . . .
C13 C 0.82041(9) 0.88970(8) 0.28650(7) 0.0699(8) Uani 1 1 d . . .
H13A H 0.8181 0.8715 0.2758 0.084 Uiso 1 1 calc R U .
C14 C 0.89994(9) 0.95882(7) 0.27324(6) 0.0695(8) Uani 1 1 d . . .
C15 C 0.87404(8) 0.90614(6) 0.26236(5) 0.0564(7) Uani 1 1 d . . .
C16 C 0.79976(10) 1.02149(9) 0.14675(6) 0.0773(10) Uani 1 1 d . . .
C17 C 1.00009(9) 0.86938(9) 0.13813(7) 0.0725(9) Uani 1 1 d . . .
C18 C 0.97871(9) 0.86827(8) 0.16308(6) 0.0697(8) Uani 1 1 d . . .
H18A H 0.9614 0.8513 0.1612 0.084 Uiso 1 1 calc R U .
H18B H 0.9665 0.8887 0.1648 0.084 Uiso 1 1 calc R U .
C19 C 0.94777(9) 0.98592(7) 0.17666(6) 0.0655(8) Uani 1 1 d . . .
C20 C 0.92250(9) 0.99321(7) 0.15805(6) 0.0680(8) Uani 1 1 d . . .
C21 C 0.85724(9) 1.00428(8) 0.16261(6) 0.0658(8) Uani 1 1 d . . .
C22 C 0.88240(9) 0.90531(8) 0.06813(6) 0.0722(9) Uani 1 1 d . . .
C23 C 0.88638(8) 0.98003(7) 0.16127(6) 0.0655(8) Uani 1 1 d . . .
H23A H 0.8858 0.9671 0.1773 0.079 Uiso 1 1 calc R U .
H23B H 0.8818 0.9655 0.1466 0.079 Uiso 1 1 calc R U .
C24 C 0.99702(9) 0.88502(8) 0.20838(6) 0.0663(8) Uani 1 1 d . . .
C25 C 0.8750 0.8750 0.24638(7) 0.0566(10) Uani 1 2 d S T P
H25A H 0.8750 0.8750 0.2280 0.068 Uiso 1 2 calc R U P
C26 C 1.03714(10) 0.82910(9) 0.21641(7) 0.0792(9) Uani 1 1 d . U .
C27 C 0.85699(10) 1.03053(8) 0.18092(6) 0.0730(9) Uani 1 1 d . . .
C28 C 0.82867(11) 1.05291(9) 0.18100(7) 0.0803(10) Uani 1 1 d . . .
C29 C 0.8750 0.8750 0.08397(8) 0.0706(12) Uani 1 2 d S T P
H29A H 0.8750 0.8750 0.1024 0.085 Uiso 1 2 calc R U P
C30 C 0.99876(9) 0.86217(8) 0.18856(6) 0.0676(8) Uani 1 1 d . . .
C31 C 0.98176(10) 0.99956(7) 0.17512(7) 0.0718(9) Uani 1 1 d . . .
C32 C 0.76891(11) 1.01694(10) 0.12982(7) 0.0936(13) Uani 1 1 d . . .
C33 C 1.00879(10) 0.99377(9) 0.19583(8) 0.0779(9) Uani 1 1 d . . .
C34 C 0.80107(11) 1.04768(9) 0.16386(7) 0.0846(11) Uani 1 1 d . . .
H34A H 0.7827 1.0624 0.1639 0.101 Uiso 1 1 calc R U .
C35 C 0.87596(10) 0.96223(8) 0.29346(7) 0.0745(9) Uani 1 1 d . . .
H35A H 0.8772 0.9806 0.3041 0.089 Uiso 1 1 calc R U .
C36 C 1.01613(9) 0.88100(8) 0.23259(7) 0.0737(9) Uani 1 1 d . . .
C37 C 0.79962(11) 0.92242(10) 0.32261(7) 0.0857(11) Uani 1 1 d . . .
H37A H 0.7836 0.9257 0.3361 0.103 Uiso 1 1 calc R U .
C38 C 0.91046(11) 0.90670(10) 0.04974(8) 0.0911(11) Uani 1 1 d . . .
C39 C 0.82536(11) 0.94358(10) 0.31885(7) 0.0801(10) Uani 1 1 d . . .
H39A H 0.8270 0.9615 0.3299 0.096 Uiso 1 1 calc R U .
C40 C 0.86604(10) 0.96063(9) 0.05558(7) 0.0812(10) Uani 1 1 d . . .
C41 C 1.02526(10) 0.89375(10) 0.13445(8) 0.0846(10) Uani 1 1 d . . .
C42 C 0.93143(11) 1.01278(9) 0.13589(7) 0.0830(10) Uani 1 1 d . . .
C43 C 1.01758(9) 0.83288(9) 0.19272(7) 0.0759(9) Uani 1 1 d . . .
C44 C 0.73586(11) 0.90254(11) 0.09434(8) 0.0875(11) Uani 1 1 d . . .
C45 C 0.88135(13) 1.06000(14) 0.21738(10) 0.1208(17) Uani 1 1 d . . .
H45A H 0.8986 1.0620 0.2301 0.145 Uiso 1 1 calc R U .
C46 C 0.79668(10) 0.89499(10) 0.30595(8) 0.0855(10) Uani 1 1 d . . .
H46A H 0.7784 0.8805 0.3083 0.103 Uiso 1 1 calc R U .
C47 C 1.05626(11) 0.80034(10) 0.22046(9) 0.0954(12) Uani 1 1 d . . .
H47A H 1.0699 0.7983 0.2355 0.115 Uiso 1 1 calc R U .
C48 C 1.01463(11) 0.90423(10) 0.25421(7) 0.0844(10) Uani 1 1 d . . .
C49 C 1.03593(9) 0.85348(10) 0.23521(8) 0.0821(10) Uani 1 1 d . U .
H49A H 1.0492 0.8511 0.2504 0.099 Uiso 1 1 calc R U .
C50 C 0.92612(12) 0.98440(10) 0.26929(9) 0.0932(12) Uani 1 1 d . . .
C51 C 0.71040(12) 0.87967(12) 0.09195(9) 0.1031(13) Uani 1 1 d . . .
H51A H 0.6968 0.8798 0.0768 0.124 Uiso 1 1 calc R U .
C52 C 0.74217(12) 0.92556(13) 0.07233(8) 0.0930(12) Uani 1 1 d . . .
C53 C 0.88285(11) 1.03491(11) 0.20024(7) 0.0941(12) Uani 1 1 d . . .
H53A H 0.9012 1.0203 0.2012 0.113 Uiso 1 1 calc R U .
C54 C 0.84367(12) 0.98998(9) 0.05841(8) 0.0865(11) Uani 1 1 d . . .
C55 C 0.82883(13) 1.07951(10) 0.19879(9) 0.0961(12) Uani 1 1 d . . .
H55A H 0.8109 1.0947 0.1982 0.115 Uiso 1 1 calc R U .
C56 C 1.03037(12) 0.91944(10) 0.15268(10) 0.0978(12) Uani 1 1 d . . .
H56A H 1.0166 0.9206 0.1678 0.117 Uiso 1 1 calc R U .
C57 C 1.03457(14) 0.77876(11) 0.17984(10) 0.1134(15) Uani 1 1 d . . .
H57A H 1.0333 0.7616 0.1680 0.136 Uiso 1 1 calc R U .
C58 C 0.96485(12) 1.02609(10) 0.13430(9) 0.0953(12) Uani 1 1 d . . .
C59 C 0.85479(14) 1.08310(13) 0.21661(11) 0.1156(16) Uani 1 1 d . . .
H59A H 0.8549 1.1007 0.2282 0.139 Uiso 1 1 calc R U .
C60 C 0.90828(12) 1.01824(11) 0.11491(8) 0.1002(13) Uani 1 1 d . . .
H60A H 0.8864 1.0087 0.1154 0.120 Uiso 1 1 calc R U .
C61 C 0.89233(13) 0.96132(11) 0.03714(9) 0.1055(14) Uani 1 1 d . . .
H61A H 0.8952 0.9797 0.0267 0.127 Uiso 1 1 calc R U .
C62 C 0.98943(12) 1.01953(10) 0.15437(8) 0.0916(11) Uani 1 1 d . . .
H62A H 1.0113 1.0290 0.1534 0.110 Uiso 1 1 calc R U .
C63 C 1.04614(11) 0.89362(12) 0.11099(10) 0.1038(13) Uani 1 1 d . . .
C64 C 1.07232(15) 0.91742(14) 0.10845(14) 0.135(2) Uani 1 1 d . . .
H64A H 1.0867 0.9169 0.0937 0.162 Uiso 1 1 calc R U .
C65 C 1.01679(12) 0.80653(10) 0.17485(8) 0.0950(12) Uani 1 1 d . . .
H65A H 1.0038 0.8082 0.1594 0.114 Uiso 1 1 calc R U .
C66 C 1.07719(16) 0.94128(15) 0.12700(15) 0.146(2) Uani 1 1 d . . .
H66A H 1.0951 0.9563 0.1251 0.175 Uiso 1 1 calc R U .
C67 C 0.93564(12) 0.88143(11) 0.04745(9) 0.1067(14) Uani 1 1 d . . .
H67A H 0.9345 0.8634 0.0585 0.128 Uiso 1 1 calc R U .
C68 C 0.91496(13) 0.93476(12) 0.03376(9) 0.1107(15) Uani 1 1 d . . .
C69 C 1.05504(13) 0.77571(12) 0.20286(10) 0.1089(14) Uani 1 1 d . . .
H69A H 1.0676 0.7568 0.2059 0.131 Uiso 1 1 calc R U .
C70 C 1.05539(15) 0.94277(12) 0.14840(12) 0.1261(18) Uani 1 1 d . . .
H70A H 1.0575 0.9599 0.1603 0.151 Uiso 1 1 calc R U .
C71 C 0.94208(17) 0.93547(16) 0.01444(12) 0.149(2) Uani 1 1 d . . .
H71A H 0.9447 0.9534 0.0035 0.179 Uiso 1 1 calc R U .
C72 C 0.91742(15) 1.03758(15) 0.09352(10) 0.133(2) Uani 1 1 d . . .
H72A H 0.9016 1.0411 0.0799 0.159 Uiso 1 1 calc R U .
C73 C 0.96387(18) 0.91002(18) 0.01217(14) 0.168(3) Uani 1 1 d . . .
H73A H 0.9809 0.9101 -0.0009 0.202 Uiso 1 1 calc R U .
C74 C 0.97380(15) 1.04637(14) 0.11202(11) 0.1280(18) Uani 1 1 d . . .
H74A H 0.9957 1.0558 0.1110 0.154 Uiso 1 1 calc R U .
C75 C 0.96114(16) 0.88370(15) 0.02921(13) 0.144(2) Uani 1 1 d . . .
H75A H 0.9774 0.8671 0.0280 0.172 Uiso 1 1 calc R U .
C76 C 0.95017(17) 1.05162(17) 0.09254(12) 0.152(2) Uani 1 1 d . . .
H76A H 0.9560 1.0648 0.0783 0.182 Uiso 1 1 calc R U .
C77 C 0.75590(10) 0.90315(10) 0.11820(6) 0.0741(9) Uani 1 1 d . . .

loop_
_atom_site_aniso_label
_atom_site_aniso_U_11
_atom_site_aniso_U_22
_atom_site_aniso_U_33
_atom_site_aniso_U_23
_atom_site_aniso_U_13
_atom_site_aniso_U_12
Ti1 0.0835(4) 0.0814(4) 0.0559(3) 0.0057(3) -0.0012(3) 0.0333(3)
Ti2 0.0781(4) 0.0570(3) 0.0593(3) -0.0037(3) -0.0079(3) -0.0005(3)
O1 0.0970(18) 0.1131(19) 0.0668(13) -0.0014(14) -0.0118(13) 0.0534(16)
O2 0.128(2) 0.148(3) 0.0954(18) -0.0197(18) -0.0197(17) 0.089(2)
O3 0.0903(18) 0.1101(19) 0.0608(13) 0.0114(13) -0.0057(13) 0.0350(17)
O4 0.0814(14) 0.0737(13) 0.0621(12) 0.0030(11) 0.0020(11) 0.0329(12)
O5 0.1037(18) 0.0757(14) 0.0699(13) 0.0132(12) 0.0026(14) 0.0357(14)
O6 0.0773(13) 0.0488(10) 0.0630(11) 0.0034(9) -0.0037(10) 0.0033(10)
O7 0.0836(14) 0.0465(10) 0.0567(10) -0.0045(9) -0.0035(10) 0.0021(10)
O8 0.0708(13) 0.0611(12) 0.0603(11) -0.0012(9) -0.0113(10) 0.0116(10)
O9 0.0972(17) 0.0759(15) 0.0671(13) -0.0043(12) -0.0191(12) -0.0037(14)
O10 0.0876(16) 0.0832(15) 0.0786(14) 0.0020(13) -0.0127(13) -0.0164(13)
O11 0.096(2) 0.1011(19) 0.113(2) 0.0012(17) -0.0057(17) -0.0286(17)
O12 0.148(3) 0.114(2) 0.0996(19) 0.0014(17) -0.065(2) 0.015(2)
O13 0.1016(18) 0.0593(12) 0.0739(14) -0.0130(11) -0.0052(14) -0.0070(12)
O14 0.180(4) 0.111(2) 0.224(4) -0.114(3) 0.080(3) -0.060(2)
O15 0.154(3) 0.0942(19) 0.118(2) 0.0459(18) 0.030(2) 0.034(2)
O16 0.0835(14) 0.0704(13) 0.0564(11) 0.0076(10) 0.0079(11) 0.0233(12)
O17 0.0695(14) 0.0953(17) 0.0586(11) 0.0062(12) 0.0004(11) 0.0229(13)
O18 0.100(2) 0.197(3) 0.0868(18) 0.026(2) -0.0295(17) 0.003(2)
O19 0.192(3) 0.0942(18) 0.0615(14) 0.0045(13) 0.0056(18) 0.081(2)
N1 0.129(3) 0.109(3) 0.085(2) 0.001(2) -0.025(2) 0.041(2)
N2 0.160(3) 0.0592(17) 0.0707(17) -0.0019(14) -0.001(2) 0.035(2)
C1 0.262(8) 0.101(3) 0.130(4) 0.023(3) -0.070(5) -0.027(4)
C2 0.136(5) 0.189(6) 0.120(4) 0.065(4) -0.039(4) -0.043(4)
C3 0.139(4) 0.077(2) 0.090(3) 0.008(2) 0.045(3) 0.043(3)
C4 0.090(2) 0.0647(18) 0.0499(15) 0.0091(14) 0.0078(16) 0.0291(17)
C5 0.105(3) 0.079(2) 0.101(3) -0.002(2) 0.008(2) 0.022(2)
C6 0.492(16) 0.087(3) 0.157(5) -0.035(4) -0.193(8) 0.060(6)
C7 0.0719(18) 0.0509(15) 0.0494(14) -0.0061(12) -0.0045(14) 0.0121(14)
C8 0.0700(19) 0.0527(16) 0.0507(14) -0.0009(13) -0.0010(14) 0.0212(15)
C9 0.083(2) 0.0652(19) 0.0581(16) -0.0091(15) -0.0080(16) 0.0309(18)
C11 0.086(2) 0.0694(19) 0.0563(16) 0.0039(15) 0.0029(17) 0.0167(18)
C13 0.075(2) 0.0603(18) 0.0746(19) -0.0083(16) 0.0025(18) 0.0224(17)
C14 0.088(2) 0.0544(17) 0.0664(18) -0.0140(15) -0.0046(17) 0.0037(17)
C15 0.0763(19) 0.0413(15) 0.0515(14) -0.0021(12) -0.0096(14) 0.0156(14)
C16 0.087(2) 0.083(2) 0.0624(18) 0.0096(17) 0.0064(18) 0.0350(19)
C17 0.068(2) 0.075(2) 0.075(2) 0.0083(18) 0.0028(17) 0.0210(18)
C18 0.077(2) 0.0705(19) 0.0614(17) -0.0025(15) -0.0029(16) 0.0220(17)
C19 0.080(2) 0.0503(16) 0.0659(18) -0.0020(14) 0.0027(17) 0.0099(16)
C20 0.081(2) 0.0579(17) 0.0656(18) 0.0076(15) 0.0105(17) 0.0124(16)
C21 0.077(2) 0.0675(18) 0.0529(15) 0.0150(14) 0.0095(16) 0.0153(17)
C22 0.085(2) 0.071(2) 0.0603(16) 0.0018(15) 0.0081(17) 0.0187(18)
C23 0.078(2) 0.0600(17) 0.0587(16) 0.0054(14) 0.0003(15) 0.0162(16)
C24 0.0688(19) 0.0656(19) 0.0645(17) 0.0067(15) -0.0073(15) 0.0044(16)
C25 0.090(3) 0.0349(18) 0.0450(18) 0.000 0.000 0.0139(19)
C26 0.079(2) 0.080(2) 0.079(2) 0.0121(18) -0.0103(18) 0.0137(18)
C27 0.086(2) 0.0703(19) 0.0630(18) 0.0021(16) 0.0214(18) 0.0210(18)
C28 0.094(3) 0.081(2) 0.0660(19) 0.0010(18) 0.022(2) 0.014(2)
C29 0.097(3) 0.061(3) 0.053(2) 0.000 0.000 0.019(2)
C30 0.069(2) 0.0714(19) 0.0619(17) 0.0060(16) -0.0030(15) 0.0119(17)
C31 0.085(2) 0.0540(17) 0.076(2) -0.0005(16) 0.0092(19) -0.0020(17)
C32 0.111(3) 0.108(3) 0.0620(19) -0.007(2) -0.006(2) 0.064(3)
C33 0.077(2) 0.072(2) 0.085(2) -0.0113(19) 0.002(2) -0.0129(19)
C34 0.107(3) 0.077(2) 0.070(2) 0.0027(18) 0.018(2) 0.038(2)
C35 0.090(2) 0.0605(19) 0.073(2) -0.0247(16) -0.0064(19) 0.0117(19)
C36 0.078(2) 0.073(2) 0.0708(19) 0.0085(17) -0.0173(17) 0.0013(18)
C37 0.091(3) 0.095(3) 0.070(2) -0.009(2) 0.013(2) 0.036(2)
C38 0.100(3) 0.085(2) 0.088(2) 0.007(2) 0.022(2) 0.017(2)
C39 0.097(3) 0.078(2) 0.0655(19) -0.0128(18) 0.000(2) 0.035(2)
C40 0.095(3) 0.078(2) 0.0710(19) 0.0158(18) 0.0109(19) 0.018(2)
C41 0.081(2) 0.084(2) 0.088(2) 0.006(2) 0.017(2) 0.022(2)
C42 0.092(3) 0.082(2) 0.075(2) 0.0223(19) 0.013(2) 0.016(2)
C43 0.075(2) 0.073(2) 0.079(2) 0.0131(18) -0.0018(18) 0.0159(18)
C44 0.076(2) 0.107(3) 0.080(2) 0.003(2) -0.007(2) 0.025(2)
C45 0.086(3) 0.157(4) 0.119(3) -0.059(3) 0.020(3) 0.001(3)
C46 0.082(2) 0.088(2) 0.087(2) 0.000(2) 0.017(2) 0.022(2)
C47 0.094(3) 0.090(3) 0.102(3) 0.023(2) -0.017(2) 0.024(2)
C48 0.095(3) 0.083(2) 0.075(2) 0.0115(19) -0.031(2) -0.009(2)
C49 0.073(2) 0.092(2) 0.082(2) 0.0208(19) -0.0189(18) 0.0042(19)
C50 0.108(3) 0.076(2) 0.096(3) -0.035(2) 0.011(2) -0.007(2)
C51 0.092(3) 0.120(3) 0.098(3) 0.010(3) -0.033(2) 0.019(3)
C52 0.073(3) 0.138(4) 0.067(2) 0.010(2) -0.016(2) 0.024(3)
C53 0.087(3) 0.120(3) 0.075(2) -0.024(2) 0.008(2) 0.018(2)
C54 0.105(3) 0.078(2) 0.077(2) 0.016(2) -0.002(2) 0.024(2)
C55 0.105(3) 0.088(3) 0.096(3) -0.016(2) 0.035(3) 0.023(2)
C56 0.096(3) 0.082(3) 0.115(3) -0.003(2) 0.014(3) 0.014(2)
C57 0.139(4) 0.089(3) 0.112(3) -0.002(3) -0.019(3) 0.047(3)
C58 0.098(3) 0.089(3) 0.099(3) 0.027(2) 0.017(3) 0.000(2)
C59 0.096(3) 0.129(4) 0.122(3) -0.054(3) 0.027(3) -0.003(3)
C60 0.101(3) 0.117(3) 0.083(2) 0.037(2) 0.014(2) 0.018(3)
C61 0.130(4) 0.095(3) 0.091(3) 0.028(2) 0.033(3) 0.019(3)
C62 0.094(3) 0.082(2) 0.099(3) 0.008(2) 0.014(2) -0.006(2)
C63 0.079(3) 0.109(3) 0.123(3) 0.001(3) 0.034(3) 0.012(2)
C64 0.115(4) 0.117(4) 0.172(5) -0.009(4) 0.066(4) 0.000(3)
C65 0.114(3) 0.083(2) 0.088(2) 0.003(2) -0.013(2) 0.035(2)
C66 0.120(4) 0.121(4) 0.196(6) -0.021(4) 0.063(4) -0.015(3)
C67 0.101(3) 0.101(3) 0.119(3) -0.003(3) 0.045(3) 0.027(3)
C68 0.117(3) 0.113(3) 0.102(3) 0.014(3) 0.043(3) 0.025(3)
C69 0.121(4) 0.091(3) 0.114(3) 0.020(3) -0.019(3) 0.036(3)
C70 0.122(4) 0.095(3) 0.161(5) -0.012(3) 0.048(4) -0.008(3)
C71 0.156(5) 0.144(5) 0.148(4) 0.036(4) 0.083(4) 0.033(4)
C72 0.114(4) 0.181(5) 0.104(3) 0.074(4) 0.017(3) 0.014(4)
C73 0.164(5) 0.167(6) 0.173(6) 0.018(5) 0.107(5) 0.040(5)
C74 0.112(4) 0.151(4) 0.120(4) 0.062(4) 0.016(3) -0.006(3)
C75 0.133(4) 0.128(4) 0.170(5) 0.022(4) 0.071(4) 0.035(4)
C76 0.139(5) 0.186(6) 0.130(4) 0.087(4) 0.025(4) -0.009(4)
C77 0.072(2) 0.090(2) 0.0605(18) -0.0015(18) -0.0074(17) 0.032(2)

loop_
_atom_type_symbol
_atom_type_description
_atom_type_scat_dispersion_real
_atom_type_scat_dispersion_imag
_atom_type_scat_source
C C 0.0181 0.0091 'International Tables Vol C Tables 4.2.6.8 and 6.1.1.4'
H H 0.0000 0.0000 'International Tables Vol C Tables 4.2.6.8 and 6.1.1.4'
N N 0.0311 0.0180 'International Tables Vol C Tables 4.2.6.8 and 6.1.1.4'
O O 0.0492 0.0322 'International Tables Vol C Tables 4.2.6.8 and 6.1.1.4'
Ti Ti 0.2191 1.8069 'International Tables Vol C Tables 4.2.6.8 and 6.1.1.4'

loop_
_geom_angle_atom_site_label_1
_geom_angle_atom_site_label_2
_geom_angle_atom_site_label_3
_geom_angle
_geom_angle_site_symmetry_1
_geom_angle_site_symmetry_3
O17 Ti1 O4 96.81(10) . .
O17 Ti1 O16 93.65(10) . .
O4 Ti1 O16 95.22(10) . .
O17 Ti1 O1 95.76(11) . .
O4 Ti1 O1 84.52(10) . .
O16 Ti1 O1 170.55(11) . .
O17 Ti1 O5 169.37(11) . .
O4 Ti1 O5 93.81(10) . .
O16 Ti1 O5 84.93(9) . .
O1 Ti1 O5 85.66(11) . .
O17 Ti1 O3 85.13(12) . .
O4 Ti1 O3 169.73(10) . .
O16 Ti1 O3 94.71(10) . .
O1 Ti1 O3 85.25(10) . .
O5 Ti1 O3 84.49(11) . .
O8 Ti2 O6 93.82(9) . .
O8 Ti2 O7 95.62(9) . .
O6 Ti2 O7 96.33(9) . .
O8 Ti2 O13 170.85(9) . .
O6 Ti2 O13 95.24(9) . .
O7 Ti2 O13 84.67(9) . .
O8 Ti2 O9 85.11(9) . .
O6 Ti2 O9 168.94(10) . .
O7 Ti2 O9 94.73(10) . .
O13 Ti2 O9 85.75(10) . .
O8 Ti2 O10 94.86(10) . .
O6 Ti2 O10 84.50(10) . .
O7 Ti2 O10 169.40(10) . .
O13 Ti2 O10 84.73(10) . .
O9 Ti2 O10 84.62(10) . .
C32 O1 Ti1 134.3(2) . .
C52 O3 Ti1 133.5(2) . .
C4 O4 Ti1 138.4(2) . .
C54 O5 Ti1 134.1(2) . .
C19 O6 Ti2 137.3(2) . .
C7 O7 Ti2 137.43(18) . .
C24 O8 Ti2 137.16(19) . .
C48 O9 Ti2 133.8(2) . .
C33 O10 Ti2 134.4(2) . .
C50 O13 Ti2 134.9(2) . .
C11 O16 Ti1 138.4(2) . .
C77 O17 Ti1 137.8(2) . .
C2 N1 C1 115.0(5) . .
C3 N2 C6 120.0(4) . .
C3 N2 C5 125.0(4) . .
C6 N2 C5 114.9(3) . .
O19 C3 N2 128.2(5) . .
O4 C4 C21 118.8(3) . .
O4 C4 C16 119.4(3) . .
C21 C4 C16 121.8(3) . .
O7 C7 C15 118.7(2) . .
O7 C7 C14 119.8(3) . .
C15 C7 C14 121.4(3) . .
C13 C8 C15 123.4(3) . .
C13 C8 C9 117.5(3) . .
C15 C8 C9 119.1(3) . .
C35 C9 C39 122.6(3) . .
C35 C9 C8 118.8(3) . .
C39 C9 C8 118.6(4) . .
O16 C11 C22 118.7(3) . .
O16 C11 C40 119.4(3) . .
C22 C11 C40 121.9(3) . .
C46 C13 C8 121.7(3) . .
C35 C14 C7 117.9(3) . .
C35 C14 C50 119.0(3) . .
C7 C14 C50 123.1(3) . .
C7 C15 C8 119.6(2) . .
C7 C15 C25 119.5(2) . .
C8 C15 C25 120.9(3) . .
C34 C16 C4 117.9(3) . .
C34 C16 C32 119.4(3) . .
C4 C16 C32 122.7(3) . .
C77 C17 C41 119.7(3) 2_665 .
C77 C17 C18 119.8(3) 2_665 .
C41 C17 C18 120.5(3) . .
C17 C18 C30 115.9(3) . .
O6 C19 C20 118.4(3) . .
O6 C19 C31 120.1(3) . .
C20 C19 C31 121.4(3) . .
C19 C20 C42 119.2(3) . .
C19 C20 C23 119.9(3) . .
C42 C20 C23 120.9(3) . .
C4 C21 C27 118.9(3) . .
C4 C21 C23 118.4(3) . .
C27 C21 C23 122.6(3) . .
C11 C22 C38 119.0(3) . .
C11 C22 C29 119.5(3) . .
C38 C22 C29 121.5(3) . .
C20 C23 C21 117.1(3) . .
O8 C24 C30 119.2(3) . .
O8 C24 C36 119.7(3) . .
C30 C24 C36 121.1(3) . .
C15 C25 C15 115.6(3) 2_665 .
C49 C26 C47 121.9(3) . .
C49 C26 C43 118.8(3) . .
C47 C26 C43 119.3(4) . .
C53 C27 C21 123.0(3) . .
C53 C27 C28 117.1(3) . .
C21 C27 C28 119.8(3) . .
C34 C28 C55 121.3(4) . .
C34 C28 C27 118.8(3) . .
C55 C28 C27 119.8(4) . .
C22 C29 C22 115.9(4) . 2_665
C24 C30 C43 119.8(3) . .
C24 C30 C18 118.6(3) . .
C43 C30 C18 121.5(3) . .
C62 C31 C19 118.6(4) . .
C62 C31 C33 118.9(4) . .
C19 C31 C33 122.5(3) . .
O2 C32 O1 119.7(4) . .
O2 C32 C16 120.1(4) . .
O1 C32 C16 120.3(3) . .
O11 C33 O10 121.2(4) . .
O11 C33 C31 119.1(4) . .
O10 C33 C31 119.7(3) . .
C16 C34 C28 122.6(3) . .
C9 C35 C14 123.0(3) . .
C49 C36 C24 117.5(3) . .
C49 C36 C48 119.5(3) . .
C24 C36 C48 123.0(3) . .
C39 C37 C46 119.8(3) . .
C68 C38 C67 117.7(4) . .
C68 C38 C22 119.7(4) . .
C67 C38 C22 122.5(4) . .
C37 C39 C9 122.0(3) . .
C61 C40 C11 118.8(3) . .
C61 C40 C54 118.2(3) . .
C11 C40 C54 123.0(3) . .
C17 C41 C56 122.8(3) . .
C17 C41 C63 119.5(4) . .
C56 C41 C63 117.6(4) . .
C58 C42 C60 118.5(3) . .
C58 C42 C20 119.3(4) . .
C60 C42 C20 122.2(4) . .
C65 C43 C26 117.8(3) . .
C65 C43 C30 123.1(3) . .
C26 C43 C30 119.1(3) . .
C51 C44 C77 118.3(4) . .
C51 C44 C52 119.5(4) . .
C77 C44 C52 122.2(4) . .
C53 C45 C59 122.3(5) . .
C13 C46 C37 120.3(4) . .
C69 C47 C26 121.2(4) . .
O12 C48 O9 120.5(4) . .
O12 C48 C36 118.9(4) . .
O9 C48 C36 120.7(3) . .
C36 C49 C26 123.5(3) . .
O14 C50 O13 120.4(4) . .
O14 C50 C14 119.6(4) . .
O13 C50 C14 120.0(3) . .
C44 C51 C63 123.2(4) . 2_665
O18 C52 O3 120.1(4) . .
O18 C52 C44 119.2(5) . .
O3 C52 C44 120.7(4) . .
C45 C53 C27 120.9(4) . .
O15 C54 O5 120.4(3) . .
O15 C54 C40 119.6(4) . .
O5 C54 C40 120.0(3) . .
C59 C55 C28 120.7(4) . .
C70 C56 C41 121.0(4) . .
C65 C57 C69 120.7(5) . .
C42 C58 C62 119.9(3) . .
C42 C58 C74 119.4(4) . .
C62 C58 C74 120.7(4) . .
C55 C59 C45 119.0(4) . .
C72 C60 C42 121.3(5) . .
C40 C61 C68 121.4(4) . .
C31 C62 C58 121.5(4) . .
C51 C63 C64 123.2(5) 2_665 .
C51 C63 C41 118.5(4) 2_665 .
C64 C63 C41 118.2(5) . .
C66 C64 C63 122.2(5) . .
C57 C65 C43 121.2(4) . .
C64 C66 C70 119.2(5) . .
C75 C67 C38 119.9(5) . .
C61 C68 C38 119.2(4) . .
C61 C68 C71 121.2(4) . .
C38 C68 C71 119.6(4) . .
C47 C69 C57 119.8(4) . .
C66 C70 C56 121.4(5) . .
C73 C71 C68 119.8(5) . .
C76 C72 C60 119.8(5) . .
C71 C73 C75 120.5(5) . .
C76 C74 C58 119.9(5) . .
C67 C75 C73 122.2(5) . .
C74 C76 C72 121.1(5) . .
O17 C77 C17 119.0(3) . 2_665
O17 C77 C44 120.3(4) . .
C17 C77 C44 120.7(4) 2_665 .

loop_
_geom_bond_atom_site_label_1
_geom_bond_atom_site_label_2
_geom_bond_distance
_geom_bond_site_symmetry_2
Ti1 O17 1.853(3) .
Ti1 O4 1.861(2) .
Ti1 O16 1.862(2) .
Ti1 O1 2.013(2) .
Ti1 O5 2.012(3) .
Ti1 O3 2.024(3) .
Ti2 O8 1.858(2) .
Ti2 O6 1.867(2) .
Ti2 O7 1.874(2) .
Ti2 O13 2.008(2) .
Ti2 O9 2.013(2) .
Ti2 O10 2.020(3) .
O1 C32 1.293(4) .
O2 C32 1.244(4) .
O3 C52 1.270(5) .
O4 C4 1.353(4) .
O5 C54 1.281(5) .
O6 C19 1.347(4) .
O7 C7 1.350(3) .
O8 C24 1.346(4) .
O9 C48 1.283(4) .
O10 C33 1.274(4) .
O11 C33 1.233(4) .
O12 C48 1.249(4) .
O13 C50 1.283(5) .
O14 C50 1.235(4) .
O15 C54 1.244(4) .
O16 C11 1.340(4) .
O17 C77 1.328(4) .
O18 C52 1.239(5) .
O19 C3 1.230(5) .
N1 C2 1.429(7) .
N1 C1 1.468(6) .
N2 C3 1.318(5) .
N2 C6 1.412(6) .
N2 C5 1.432(5) .
C4 C21 1.382(5) .
C4 C16 1.431(4) .
C7 C15 1.383(4) .
C7 C14 1.427(4) .
C8 C13 1.407(5) .
C8 C15 1.423(4) .
C8 C9 1.436(4) .
C9 C35 1.384(5) .
C9 C39 1.416(5) .
C11 C22 1.375(4) .
C11 C40 1.425(5) .
C13 C46 1.360(5) .
C14 C35 1.385(5) .
C14 C50 1.472(5) .
C15 C25 1.517(3) .
C16 C34 1.384(5) .
C16 C32 1.476(6) .
C17 C77 1.389(5) 2_665
C17 C41 1.407(5) .
C17 C18 1.507(5) .
C18 C30 1.523(4) .
C19 C20 1.387(5) .
C19 C31 1.426(5) .
C20 C42 1.423(5) .
C20 C23 1.501(5) .
C21 C27 1.424(5) .
C21 C23 1.504(4) .
C22 C38 1.426(5) .
C22 C29 1.511(4) .
C24 C30 1.377(4) .
C24 C36 1.438(4) .
C25 C15 1.517(3) 2_665
C26 C49 1.384(5) .
C26 C47 1.410(5) .
C26 C43 1.424(5) .
C27 C53 1.406(5) .
C27 C28 1.428(5) .
C28 C34 1.388(6) .
C28 C55 1.418(5) .
C29 C22 1.511(4) 2_665
C30 C43 1.423(5) .
C31 C62 1.366(5) .
C31 C33 1.496(5) .
C36 C49 1.372(5) .
C36 C48 1.454(5) .
C37 C39 1.333(6) .
C37 C46 1.414(5) .
C38 C68 1.421(6) .
C38 C67 1.427(6) .
C40 C61 1.377(5) .
C40 C54 1.491(5) .
C41 C56 1.417(6) .
C41 C63 1.433(6) .
C42 C58 1.401(6) .
C42 C60 1.404(6) .
C43 C65 1.413(5) .
C44 C51 1.365(6) .
C44 C77 1.433(5) .
C44 C52 1.482(6) .
C45 C53 1.351(6) .
C45 C59 1.397(7) .
C47 C69 1.350(6) .
C51 C63 1.383(6) 2_665
C55 C59 1.354(6) .
C56 C70 1.378(6) .
C57 C65 1.357(5) .
C57 C69 1.412(6) .
C58 C62 1.414(6) .
C58 C74 1.445(6) .
C60 C72 1.389(6) .
C61 C68 1.409(6) .
C63 C51 1.383(6) 2_665
C63 C64 1.412(7) .
C64 C66 1.372(8) .
C66 C70 1.371(8) .
C67 C75 1.351(6) .
C68 C71 1.430(7) .
C71 C73 1.347(8) .
C72 C76 1.388(8) .
C73 C75 1.389(8) .
C74 C76 1.358(8) .
C77 C17 1.390(5) 2_665

loop_
_platon_squeeze_void_nr
_platon_squeeze_void_average_x
_platon_squeeze_void_average_y
_platon_squeeze_void_average_z
_platon_squeeze_void_volume
_platon_squeeze_void_count_electrons
1 0.002 -0.005 -0.002 38710.7 4678.2
